data_7701387
loop_
_publ_author_name
'Maji, Ankur'
'Singh, Anshu'
'Mohanty, Aurobinda'
'Maji, Pradip K.'
'Ghosh, Kaushik'

_publ_section_title
;
 Ferrocenyl palladacycles derived from unsymmetrical pincer-type ligands:
 Evidences of Pd(0) nanoparticles generation during Suzuki-Miyaura
 reaction and applications in direct arylation of thiazole and isoxazole
;
_journal_name_full 'Dalton Transactions'
_journal_paper_doi 10.1039/C9DT03465J
_journal_year 2019
_chemical_formula_moiety 'C22 H18 Cl Fe N3 Pd'
_chemical_formula_sum 'C22 H18 Cl Fe N3 Pd'
_chemical_formula_weight 522.09
_space_group_crystal_system monoclinic
_space_group_IT_number 14
_space_group_name_Hall '-P 2yn'
_space_group_name_H-M_alt 'P 1 21/n 1'
_symmetry_space_group_name_Hall '-P 2yn'
_symmetry_space_group_name_H-M 'P 1 21/n 1'
_atom_sites_solution_hydrogens geom
_audit_creation_method SHELXL-2018/3
_audit_update_record
;
2019-07-08 deposited with the CCDC.    2019-10-14 downloaded from the CCDC.
;
_cell_angle_alpha 90
_cell_angle_beta 98.272(2)
_cell_angle_gamma 90
_cell_formula_units_Z 4
_cell_length_a 10.4053(7)
_cell_length_b 12.1239(8)
_cell_length_c 15.8095(11)
_cell_measurement_reflns_used 111
_cell_measurement_temperature 296(2)
_cell_measurement_theta_max 31.5
_cell_measurement_theta_min 2.43
_cell_volume 1973.7(2)
_computing_cell_refinement 'SAINT (Bruker, 2013)'
_computing_data_collection 'Apex2 (Bruker, 2013)'
_computing_data_reduction 'SAINT (Bruker, 2013)'
_computing_publication_material 'SHELXL-2018/3 (Sheldrick, 2018)'
_computing_structure_refinement 'SHELXL-2018/3 (Sheldrick, 2018)'
_diffrn_ambient_temperature 296(2)
_diffrn_measured_fraction_theta_full 0.995
_diffrn_measured_fraction_theta_max 0.935
_diffrn_measurement_device_type 'CCD area detector'
_diffrn_measurement_method 'phi omega scans'
_diffrn_radiation_type MoK\a
_diffrn_radiation_wavelength 0.71073
_diffrn_reflns_av_unetI/netI 0.0328
_diffrn_reflns_Laue_measured_fraction_full 0.995
_diffrn_reflns_Laue_measured_fraction_max 0.935
_diffrn_reflns_limit_h_max 14
_diffrn_reflns_limit_h_min -14
_diffrn_reflns_limit_k_max 17
_diffrn_reflns_limit_k_min -17
_diffrn_reflns_limit_l_max 22
_diffrn_reflns_limit_l_min -22
_diffrn_reflns_number 5599
_diffrn_reflns_point_group_measured_fraction_full 0.995
_diffrn_reflns_point_group_measured_fraction_max 0.935
_diffrn_reflns_theta_full 25.242
_diffrn_reflns_theta_max 30.043
_diffrn_reflns_theta_min 2.125
_exptl_absorpt_coefficient_mu 1.794
_exptl_absorpt_correction_T_max 0.746
_exptl_absorpt_correction_T_min 0.627
_exptl_absorpt_correction_type multi-scan
_exptl_absorpt_process_details 'TWINABS (Sheldrick, 2012)'
_exptl_crystal_colour red
_exptl_crystal_density_diffrn 1.757
_exptl_crystal_description squar
_exptl_crystal_F_000 1040
_exptl_crystal_size_max 0.22
_exptl_crystal_size_mid 0.22
_exptl_crystal_size_min 0.22
_refine_diff_density_max 0.811
_refine_diff_density_min -1.169
_refine_diff_density_rms 0.313
_refine_ls_extinction_method none
_refine_ls_goodness_of_fit_ref 1.277
_refine_ls_hydrogen_treatment constr
_refine_ls_matrix_type full
_refine_ls_number_parameters 254
_refine_ls_number_reflns 5599
_refine_ls_number_restraints 0
_refine_ls_restrained_S_all 1.277
_refine_ls_R_factor_all 0.0504
_refine_ls_R_factor_gt 0.0412
_refine_ls_shift/su_max 0.001
_refine_ls_shift/su_mean 0.000
_refine_ls_structure_factor_coef Fsqd
_refine_ls_weighting_details 'w=1/[\s^2^(Fo^2^)+(0.0768P)^2^+3.3038P] where P=(Fo^2^+2Fc^2^)/3'
_refine_ls_weighting_scheme calc
_refine_ls_wR_factor_gt 0.1408
_refine_ls_wR_factor_ref 0.1571
_reflns_Friedel_coverage 0.000
_reflns_number_gt 5110
_reflns_number_total 5599
_reflns_threshold_expression 'I > 2\s(I)'
_cod_data_source_file c9dt03465j2.cif
_cod_data_source_block am22tw
_cod_database_code 7701387
_shelx_shelxl_version_number 2018/3
_shelx_space_group_comment
;
The symmetry employed for this shelxl refinement is uniquely defined
by the following loop, which should always be used as a source of
symmetry information in preference to the above space-group names.
They are only intended as comments.
;

loop_
_space_group_symop_operation_xyz
'x, y, z'
'-x+1/2, y+1/2, -z+1/2'
'-x, -y, -z'
'x-1/2, -y-1/2, z-1/2'

loop_
_atom_site_label
_atom_site_type_symbol
_atom_site_fract_x
_atom_site_fract_y
_atom_site_fract_z
_atom_site_U_iso_or_equiv
_atom_site_adp_type
_atom_site_occupancy
_atom_site_site_symmetry_order
_atom_site_calc_flag
_atom_site_refinement_flags_posn
_atom_site_refinement_flags_adp
Pd1 Pd 0.18238(4) 0.60521(4) 0.49809(3) 0.02972(12) Uani 1 1 d . .
Fe1 Fe 0.32529(10) 0.57371(9) 0.71302(6) 0.0373(2) Uani 1 1 d . .
Cl1 Cl 0.2241(2) 0.78717(14) 0.47441(13) 0.0542(5) Uani 1 1 d . .
N1 N 0.1807(6) 0.5338(5) 0.3752(3) 0.0369(11) Uani 1 1 d . .
N2 N 0.1591(6) 0.3739(4) 0.4549(4) 0.0374(11) Uani 1 1 d . .
N3 N 0.1563(5) 0.4471(4) 0.5236(3) 0.0294(10) Uani 1 1 d . .
C1 C 0.1877(7) 0.5887(7) 0.3019(4) 0.0460(17) Uani 1 1 d . .
H1 H 0.194319 0.665206 0.301827 0.055 Uiso 1 1 calc R U
C2 C 0.1848(9) 0.5284(9) 0.2249(5) 0.061(2) Uani 1 1 d . .
H2 H 0.190628 0.564895 0.173883 0.073 Uiso 1 1 calc R U
C3 C 0.1734(9) 0.4160(8) 0.2261(5) 0.057(2) Uani 1 1 d . .
H3 H 0.170559 0.375871 0.175753 0.069 Uiso 1 1 calc R U
C4 C 0.1661(9) 0.3616(7) 0.3031(5) 0.0529(19) Uani 1 1 d . .
H4 H 0.159208 0.285195 0.304863 0.063 Uiso 1 1 calc R U
C5 C 0.1694(6) 0.4240(5) 0.3767(4) 0.0353(12) Uani 1 1 d . .
C6 C 0.1494(6) 0.4178(5) 0.6001(4) 0.0322(12) Uani 1 1 d . .
H6 H 0.142554 0.344785 0.617008 0.039 Uiso 1 1 calc R U
C7 C 0.1533(6) 0.5122(5) 0.6585(4) 0.0327(12) Uani 1 1 d . .
C8 C 0.1547(7) 0.5232(6) 0.7482(4) 0.0422(15) Uani 1 1 d . .
H8 H 0.142679 0.464102 0.788639 0.051 Uiso 1 1 calc R U
C9 C 0.1728(8) 0.6378(7) 0.7675(5) 0.0465(16) Uani 1 1 d . .
H9 H 0.179588 0.670528 0.824631 0.056 Uiso 1 1 calc R U
C10 C 0.1872(8) 0.6960(6) 0.6910(4) 0.0428(15) Uani 1 1 d . .
H10 H 0.204456 0.775125 0.686735 0.051 Uiso 1 1 calc R U
C11 C 0.1736(6) 0.6181(5) 0.6212(4) 0.0345(12) Uani 1 1 d . .
C12 C 0.4668(9) 0.4579(11) 0.7041(8) 0.075(3) Uani 1 1 d . .
H12 H 0.452615 0.381471 0.684828 0.091 Uiso 1 1 calc R U
C13 C 0.4820(8) 0.5491(10) 0.6523(7) 0.067(3) Uani 1 1 d . .
H13 H 0.480124 0.546826 0.590203 0.081 Uiso 1 1 calc R U
C14 C 0.4994(9) 0.6465(10) 0.7039(8) 0.074(3) Uani 1 1 d . .
H14 H 0.514257 0.721716 0.684814 0.088 Uiso 1 1 calc R U
C15 C 0.4944(10) 0.6103(12) 0.7893(7) 0.081(3) Uani 1 1 d . .
H15 H 0.504445 0.656385 0.840756 0.097 Uiso 1 1 calc R U
C16 C 0.4747(10) 0.4943(11) 0.7856(7) 0.077(3) Uani 1 1 d . .
H16 H 0.465707 0.447503 0.834903 0.093 Uiso 1 1 calc R U
C17 C 0.2117(7) 0.2668(5) 0.4752(4) 0.0369(13) Uani 1 1 d . .
C18 C 0.1294(7) 0.1759(6) 0.4804(5) 0.0490(18) Uani 1 1 d . .
H18 H 0.039627 0.183901 0.469985 0.059 Uiso 1 1 calc R U
C19 C 0.1851(10) 0.0748(6) 0.5013(6) 0.057(2) Uani 1 1 d . .
H19 H 0.132432 0.013822 0.506417 0.069 Uiso 1 1 calc R U
C20 C 0.3180(9) 0.0631(6) 0.5148(5) 0.0521(19) Uani 1 1 d . .
H20 H 0.353849 -0.006265 0.527465 0.063 Uiso 1 1 calc R U
C21 C 0.3979(8) 0.1508(7) 0.5100(5) 0.0500(17) Uani 1 1 d . .
H21 H 0.487521 0.141671 0.519988 0.060 Uiso 1 1 calc R U
C22 C 0.3445(7) 0.2542(6) 0.4902(5) 0.0438(15) Uani 1 1 d . .
H22 H 0.398312 0.314846 0.487001 0.053 Uiso 1 1 calc R U

loop_
_atom_site_aniso_label
_atom_site_aniso_U_11
_atom_site_aniso_U_22
_atom_site_aniso_U_33
_atom_site_aniso_U_23
_atom_site_aniso_U_13
_atom_site_aniso_U_12
Pd1 0.0313(2) 0.02661(18) 0.0305(2) 0.00436(18) 0.00210(19) 0.00104(17)
Fe1 0.0336(4) 0.0466(5) 0.0310(4) -0.0002(4) 0.0024(4) -0.0027(4)
Cl1 0.0724(12) 0.0293(7) 0.0607(11) 0.0110(7) 0.0088(9) -0.0050(8)
N1 0.038(3) 0.044(3) 0.029(2) 0.005(2) 0.004(2) 0.003(2)
N2 0.046(3) 0.027(2) 0.039(3) -0.003(2) 0.006(2) 0.003(2)
N3 0.028(2) 0.028(2) 0.032(2) -0.0045(18) 0.0047(18) 0.0013(18)
C1 0.045(4) 0.058(4) 0.035(3) 0.016(3) 0.006(3) 0.002(3)
C2 0.060(5) 0.090(7) 0.033(4) 0.015(4) 0.008(3) 0.009(5)
C3 0.057(5) 0.081(6) 0.034(4) -0.005(4) 0.007(3) 0.022(4)
C4 0.062(5) 0.060(4) 0.035(3) -0.012(3) 0.001(3) 0.014(4)
C5 0.034(3) 0.041(3) 0.030(3) -0.001(2) 0.001(2) 0.008(2)
C6 0.035(3) 0.027(3) 0.035(3) 0.002(2) 0.007(2) -0.003(2)
C7 0.031(3) 0.033(3) 0.035(3) 0.003(2) 0.010(2) 0.001(2)
C8 0.041(3) 0.051(4) 0.037(3) -0.001(3) 0.013(3) -0.001(3)
C9 0.053(4) 0.052(4) 0.035(3) -0.007(3) 0.010(3) 0.006(3)
C10 0.054(4) 0.032(3) 0.043(3) -0.003(3) 0.009(3) 0.001(3)
C11 0.031(3) 0.030(3) 0.042(3) 0.002(2) 0.005(2) 0.004(2)
C12 0.046(5) 0.095(8) 0.084(7) -0.002(6) 0.001(5) 0.016(5)
C13 0.036(4) 0.106(8) 0.060(5) -0.020(5) 0.008(4) -0.005(5)
C14 0.045(4) 0.089(7) 0.085(7) -0.009(6) 0.002(5) -0.021(5)
C15 0.048(5) 0.128(10) 0.059(6) -0.020(7) -0.015(4) -0.005(6)
C16 0.055(5) 0.099(8) 0.071(6) 0.015(6) -0.014(5) 0.023(6)
C17 0.044(3) 0.033(3) 0.035(3) -0.003(2) 0.008(3) 0.001(3)
C18 0.037(3) 0.045(4) 0.065(5) -0.019(3) 0.006(3) -0.013(3)
C19 0.075(5) 0.035(3) 0.064(5) -0.005(3) 0.018(5) -0.011(3)
C20 0.073(5) 0.043(4) 0.041(4) -0.003(3) 0.009(4) 0.020(4)
C21 0.047(4) 0.054(4) 0.047(4) -0.003(3) 0.002(3) 0.007(3)
C22 0.041(3) 0.046(3) 0.044(4) 0.001(3) 0.008(3) -0.007(3)

loop_
_atom_type_symbol
_atom_type_description
_atom_type_scat_dispersion_real
_atom_type_scat_dispersion_imag
_atom_type_scat_source
C C 0.0033 0.0016 'International Tables Vol C Tables 4.2.6.8 and 6.1.1.4'
H H 0.0000 0.0000 'International Tables Vol C Tables 4.2.6.8 and 6.1.1.4'
N N 0.0061 0.0033 'International Tables Vol C Tables 4.2.6.8 and 6.1.1.4'
Cl Cl 0.1484 0.1585 'International Tables Vol C Tables 4.2.6.8 and 6.1.1.4'
Fe Fe 0.3463 0.8444 'International Tables Vol C Tables 4.2.6.8 and 6.1.1.4'
Pd Pd -0.9988 1.0072 'International Tables Vol C Tables 4.2.6.8 and 6.1.1.4'

loop_
_geom_angle_atom_site_label_1
_geom_angle_atom_site_label_2
_geom_angle_atom_site_label_3
_geom_angle
C11 Pd1 N3 81.3(2)
C11 Pd1 N1 160.3(2)
N3 Pd1 N1 79.0(2)
C11 Pd1 Cl1 97.02(19)
N3 Pd1 Cl1 176.49(16)
N1 Pd1 Cl1 102.72(16)
C7 Fe1 C13 117.9(3)
C7 Fe1 C8 41.2(3)
C13 Fe1 C8 151.5(4)
C7 Fe1 C15 166.9(4)
C13 Fe1 C15 68.1(4)
C8 Fe1 C15 128.3(4)
C7 Fe1 C16 128.7(4)
C13 Fe1 C16 66.2(5)
C8 Fe1 C16 109.3(4)
C15 Fe1 C16 40.9(5)
C7 Fe1 C14 150.9(4)
C13 Fe1 C14 41.2(4)
C8 Fe1 C14 166.2(4)
C15 Fe1 C14 41.0(5)
C16 Fe1 C14 68.3(5)
C7 Fe1 C12 108.6(4)
C13 Fe1 C12 40.0(5)
C8 Fe1 C12 118.5(4)
C15 Fe1 C12 67.8(5)
C16 Fe1 C12 38.6(5)
C14 Fe1 C12 68.8(5)
C7 Fe1 C11 41.4(2)
C13 Fe1 C11 107.0(4)
C8 Fe1 C11 70.1(3)
C15 Fe1 C11 150.7(5)
C16 Fe1 C11 165.4(4)
C14 Fe1 C11 115.9(4)
C12 Fe1 C11 128.0(4)
C7 Fe1 C10 68.8(3)
C13 Fe1 C10 127.9(4)
C8 Fe1 C10 69.3(3)
C15 Fe1 C10 117.8(4)
C16 Fe1 C10 153.3(4)
C14 Fe1 C10 106.4(4)
C12 Fe1 C10 166.0(4)
C11 Fe1 C10 41.1(3)
C7 Fe1 C9 68.2(3)
C13 Fe1 C9 166.2(4)
C8 Fe1 C9 40.9(3)
C15 Fe1 C9 108.8(4)
C16 Fe1 C9 120.9(4)
C14 Fe1 C9 127.7(4)
C12 Fe1 C9 152.7(4)
C11 Fe1 C9 68.7(3)
C10 Fe1 C9 40.5(3)
C5 N1 C1 121.5(6)
C5 N1 Pd1 112.3(4)
C1 N1 Pd1 126.2(5)
C5 N2 N3 115.0(5)
C5 N2 C17 121.3(5)
N3 N2 C17 116.8(5)
C6 N3 N2 124.6(5)
C6 N3 Pd1 119.4(4)
N2 N3 Pd1 115.7(4)
N1 C1 C2 119.1(7)
N1 C1 H1 120.4
C2 C1 H1 120.4
C3 C2 C1 119.6(7)
C3 C2 H2 120.2
C1 C2 H2 120.2
C2 C3 C4 119.9(8)
C2 C3 H3 120.1
C4 C3 H3 120.1
C5 C4 C3 118.5(8)
C5 C4 H4 120.7
C3 C4 H4 120.7
N1 C5 C4 121.4(7)
N1 C5 N2 117.8(6)
C4 C5 N2 120.8(7)
N3 C6 C7 112.3(5)
N3 C6 H6 123.9
C7 C6 H6 123.9
C8 C7 C11 110.1(6)
C8 C7 C6 134.1(6)
C11 C7 C6 115.5(5)
C8 C7 Fe1 70.0(4)
C11 C7 Fe1 70.8(4)
C6 C7 Fe1 120.1(4)
C7 C8 C9 106.6(6)
C7 C8 Fe1 68.8(4)
C9 C8 Fe1 70.8(4)
C7 C8 H8 126.7
C9 C8 H8 126.7
Fe1 C8 H8 126.7
C10 C9 C8 109.1(6)
C10 C9 Fe1 69.6(4)
C8 C9 Fe1 68.3(4)
C10 C9 H9 125.4
C8 C9 H9 125.4
Fe1 C9 H9 125.4
C9 C10 C11 108.3(6)
C9 C10 Fe1 69.9(4)
C11 C10 Fe1 69.3(4)
C9 C10 H10 125.9
C11 C10 H10 125.9
Fe1 C10 H10 125.9
C7 C11 C10 105.9(6)
C7 C11 Pd1 111.4(4)
C10 C11 Pd1 142.6(5)
C7 C11 Fe1 67.7(4)
C10 C11 Fe1 69.6(4)
Pd1 C11 Fe1 122.5(3)
C16 C12 C13 107.6(11)
C16 C12 Fe1 70.0(6)
C13 C12 Fe1 69.0(6)
C16 C12 H12 126.2
C13 C12 H12 126.2
Fe1 C12 H12 126.2
C12 C13 C14 109.6(10)
C12 C13 Fe1 70.9(6)
C14 C13 Fe1 69.8(5)
C12 C13 H13 125.2
C14 C13 H13 125.2
Fe1 C13 H13 125.2
C15 C14 C13 105.5(11)
C15 C14 Fe1 69.3(6)
C13 C14 Fe1 69.0(5)
C15 C14 H14 127.3
C13 C14 H14 127.3
Fe1 C14 H14 127.3
C16 C15 C14 106.8(10)
C16 C15 Fe1 69.6(6)
C14 C15 Fe1 69.7(5)
C16 C15 H15 126.6
C14 C15 H15 126.6
Fe1 C15 H15 126.6
C12 C16 C15 110.6(11)
C12 C16 Fe1 71.4(6)
C15 C16 Fe1 69.5(6)
C12 C16 H16 124.7
C15 C16 H16 124.7
Fe1 C16 H16 124.7
C22 C17 C18 120.5(7)
C22 C17 N2 118.8(6)
C18 C17 N2 120.6(6)
C19 C18 C17 118.3(7)
C19 C18 H18 120.9
C17 C18 H18 120.9
C18 C19 C20 120.5(8)
C18 C19 H19 119.7
C20 C19 H19 119.7
C21 C20 C19 121.4(7)
C21 C20 H20 119.3
C19 C20 H20 119.3
C20 C21 C22 119.4(7)
C20 C21 H21 120.3
C22 C21 H21 120.3
C17 C22 C21 119.9(7)
C17 C22 H22 120.1
C21 C22 H22 120.1

loop_
_geom_bond_atom_site_label_1
_geom_bond_atom_site_label_2
_geom_bond_distance
Pd1 C11 1.968(7)
Pd1 N3 1.985(5)
Pd1 N1 2.124(5)
Pd1 Cl1 2.2894(17)
Fe1 C7 2.014(6)
Fe1 C13 2.029(9)
Fe1 C8 2.030(7)
Fe1 C15 2.034(9)
Fe1 C16 2.036(9)
Fe1 C14 2.039(10)
Fe1 C12 2.054(11)
Fe1 C11 2.056(6)
Fe1 C10 2.059(7)
Fe1 C9 2.063(8)
N1 C5 1.337(9)
N1 C1 1.348(8)
N2 C5 1.395(8)
N2 N3 1.406(7)
N2 C17 1.428(8)
N3 C6 1.273(8)
C1 C2 1.417(12)
C1 H1 0.9300
C2 C3 1.368(14)
C2 H2 0.9300
C3 C4 1.395(12)
C3 H3 0.9300
C4 C5 1.384(9)
C4 H4 0.9300
C6 C7 1.468(8)
C6 H6 0.9300
C7 C8 1.422(9)
C7 C11 1.441(8)
C8 C9 1.429(11)
C8 H8 0.9800
C9 C10 1.425(10)
C9 H9 0.9800
C10 C11 1.444(9)
C10 H10 0.9800
C12 C16 1.352(16)
C12 C13 1.398(16)
C12 H12 0.9800
C13 C14 1.431(15)
C13 H13 0.9800
C14 C15 1.428(17)
C14 H14 0.9800
C15 C16 1.421(18)
C15 H15 0.9800
C16 H16 0.9800
C17 C22 1.376(10)
C17 C18 1.405(10)
C18 C19 1.376(12)
C18 H18 0.9300
C19 C20 1.376(13)
C19 H19 0.9300
C20 C21 1.358(12)
C20 H20 0.9300
C21 C22 1.389(11)
C21 H21 0.9300
C22 H22 0.9300

loop_
_geom_torsion_atom_site_label_1
_geom_torsion_atom_site_label_2
_geom_torsion_atom_site_label_3
_geom_torsion_atom_site_label_4
_geom_torsion
C5 N2 N3 C6 -178.8(6)
C17 N2 N3 C6 -27.6(9)
C5 N2 N3 Pd1 -5.0(7)
C17 N2 N3 Pd1 146.3(5)
C5 N1 C1 C2 -0.9(11)
Pd1 N1 C1 C2 -179.8(6)
N1 C1 C2 C3 0.8(13)
C1 C2 C3 C4 -0.7(14)
C2 C3 C4 C5 0.6(13)
C1 N1 C5 C4 0.8(11)
Pd1 N1 C5 C4 179.9(6)
C1 N1 C5 N2 -178.3(6)
Pd1 N1 C5 N2 0.8(8)
C3 C4 C5 N1 -0.7(12)
C3 C4 C5 N2 178.4(7)
N3 N2 C5 N1 2.6(9)
C17 N2 C5 N1 -147.3(6)
N3 N2 C5 C4 -176.5(6)
C17 N2 C5 C4 33.6(10)
N2 N3 C6 C7 177.7(5)
Pd1 N3 C6 C7 4.1(7)
N3 C6 C7 C8 -176.6(7)
N3 C6 C7 C11 -4.3(8)
N3 C6 C7 Fe1 -86.0(6)
C11 C7 C8 C9 1.4(8)
C6 C7 C8 C9 174.0(7)
Fe1 C7 C8 C9 61.1(5)
C11 C7 C8 Fe1 -59.7(5)
C6 C7 C8 Fe1 112.9(8)
C7 C8 C9 C10 -2.1(9)
Fe1 C8 C9 C10 57.7(6)
C7 C8 C9 Fe1 -59.8(5)
C8 C9 C10 C11 2.0(9)
Fe1 C9 C10 C11 58.9(5)
C8 C9 C10 Fe1 -56.9(6)
C8 C7 C11 C10 -0.2(8)
C6 C7 C11 C10 -174.4(6)
Fe1 C7 C11 C10 -59.4(5)
C8 C7 C11 Pd1 176.8(5)
C6 C7 C11 Pd1 2.6(7)
Fe1 C7 C11 Pd1 117.6(3)
C8 C7 C11 Fe1 59.2(5)
C6 C7 C11 Fe1 -114.9(5)
C9 C10 C11 C7 -1.1(8)
Fe1 C10 C11 C7 58.2(4)
C9 C10 C11 Pd1 -176.5(6)
Fe1 C10 C11 Pd1 -117.2(8)
C9 C10 C11 Fe1 -59.3(5)
C16 C12 C13 C14 -0.3(11)
Fe1 C12 C13 C14 59.3(7)
C16 C12 C13 Fe1 -59.6(7)
C12 C13 C14 C15 0.1(11)
Fe1 C13 C14 C15 60.1(7)
C12 C13 C14 Fe1 -60.0(7)
C13 C14 C15 C16 0.1(11)
Fe1 C14 C15 C16 60.0(7)
C13 C14 C15 Fe1 -59.9(6)
C13 C12 C16 C15 0.4(12)
Fe1 C12 C16 C15 -58.6(7)
C13 C12 C16 Fe1 59.0(7)
C14 C15 C16 C12 -0.3(12)
Fe1 C15 C16 C12 59.7(7)
C14 C15 C16 Fe1 -60.0(7)
C5 N2 C17 C22 70.3(9)
N3 N2 C17 C22 -79.1(8)
C5 N2 C17 C18 -110.2(8)
N3 N2 C17 C18 100.5(7)
C22 C17 C18 C19 0.4(11)
N2 C17 C18 C19 -179.1(7)
C17 C18 C19 C20 -1.5(13)
C18 C19 C20 C21 1.7(14)
C19 C20 C21 C22 -0.8(13)
C18 C17 C22 C21 0.4(11)
N2 C17 C22 C21 180.0(7)
C20 C21 C22 C17 -0.3(12)
